data_7100764
loop_
_publ_author_name
'Kim Dunbar'
'Andrew V. Prosvirin'
'Eric J. Schelter'

_publ_section_title
;
A High Spin Molecular Square Based on Square Pyramidal
CoII and Tetrahedral MnII Centers: [{MnIICl2}2{CoII(triphos)(CN)2}2]
;
_journal_name_full 'Chemical Communications'
_journal_paper_doi 10.1039/b415168b
_journal_year 2005
_chemical_formula_sum 'C90 H86 Cl12 Co2 Mn2 N4 P6'
_chemical_formula_weight 2062.59
_space_group_IT_number 14
_symmetry_cell_setting monoclinic
_symmetry_space_group_name_Hall '-P 2yn'
_symmetry_space_group_name_H-M 'P 1 21/n 1'
_cell_angle_alpha 90.00
_cell_angle_beta 90.129(4)
_cell_angle_gamma 90.00
_cell_formula_units_Z 2
_cell_length_a 14.079(3)
_cell_length_b 16.444(4)
_cell_length_c 19.995(5)
_cell_measurement_temperature 110(2)
_cell_volume 4629(3)
_diffrn_ambient_temperature 110(2)
_exptl_crystal_density_diffrn 1.480
_cod_original_sg_symbol_H-M 'P 21/n'
_cod_database_code 7100764

loop_
_symmetry_equiv_pos_as_xyz
'x, y, z'
'-x+1/2, y+1/2, -z+1/2'
'-x, -y, -z'
'x-1/2, -y-1/2, z-1/2'

loop_
_atom_site_label
_atom_site_type_symbol
_atom_site_fract_x
_atom_site_fract_y
_atom_site_fract_z
_atom_site_U_iso_or_equiv
_atom_site_adp_type
_atom_site_occupancy
_atom_site_symmetry_multiplicity
_atom_site_calc_flag
_atom_site_refinement_flags
_atom_site_disorder_assembly
_atom_site_disorder_group
Co1 Co 0.40833(4) 0.68583(3) 0.10273(3) 0.02224(16) Uani 1 1 d . . .
Mn1 Mn 0.37491(5) 0.37769(4) 0.09484(3) 0.02327(18) Uani 1 1 d . . .
Cl1 Cl 0.21507(10) 0.34752(9) 0.08786(7) 0.0493(4) Uani 1 1 d . . .
P1 P 0.47876(9) 0.80329(7) 0.12482(6) 0.0248(3) Uani 1 1 d . . .
N1 N 0.3813(3) 0.5041(2) 0.0907(2) 0.0310(10) Uani 1 1 d . A .
C1 C 0.3880(3) 0.5735(3) 0.0954(2) 0.0243(11) Uani 1 1 d . . .
Cl2 Cl 0.45460(10) 0.33912(7) 0.19239(6) 0.0394(3) Uani 1 1 d . . .
P2 P 0.28167(9) 0.75031(7) 0.05436(6) 0.0249(3) Uani 1 1 d . . .
N2 N 0.4578(3) 0.3419(2) 0.0143(2) 0.0281(9) Uani 1 1 d . . .
C2 C 0.5095(3) 0.3284(2) -0.0288(2) 0.0241(11) Uani 1 1 d . . .
P3 P 0.33629(9) 0.68983(7) 0.20241(6) 0.0270(3) Uani 1 1 d . . .
C3 C 0.2958(3) 0.8555(3) 0.1703(2) 0.0261(11) Uani 1 1 d . . .
C4 C 0.2283(3) 0.8186(3) 0.1170(2) 0.0307(12) Uani 1 1 d . A .
H4A H 0.1972 0.8640 0.0929 0.037 Uiso 1 1 calc R . .
H4B H 0.1778 0.7881 0.1406 0.037 Uiso 1 1 calc R . .
C5 C 0.3900(3) 0.8839(3) 0.1394(2) 0.0263(11) Uani 1 1 d . A .
H5A H 0.4185 0.9253 0.1692 0.032 Uiso 1 1 calc R . .
H5B H 0.3760 0.9107 0.0961 0.032 Uiso 1 1 calc R . .
C6 C 0.3125(4) 0.7954(3) 0.2280(2) 0.0364(13) Uani 1 1 d . A .
H6A H 0.2559 0.7958 0.2572 0.044 Uiso 1 1 calc R . .
H6B H 0.3670 0.8150 0.2550 0.044 Uiso 1 1 calc R . .
C7 C 0.2447(4) 0.9308(3) 0.1989(3) 0.0358(13) Uani 1 1 d . A .
H7A H 0.2852 0.9567 0.2326 0.054 Uiso 1 1 calc R . .
H7B H 0.1847 0.9141 0.2194 0.054 Uiso 1 1 calc R . .
H7C H 0.2318 0.9695 0.1627 0.054 Uiso 1 1 calc R . .
C8 C 0.5599(3) 0.8430(3) 0.0618(2) 0.0246(11) Uani 1 1 d . A .
C9 C 0.5290(3) 0.8927(3) 0.0086(2) 0.0264(11) Uani 1 1 d . . .
H9 H 0.4655 0.9121 0.0074 0.032 Uiso 1 1 calc R A .
C10 C 0.5917(4) 0.9131(3) -0.0419(3) 0.0370(13) Uani 1 1 d . A .
H10 H 0.5713 0.9472 -0.0774 0.044 Uiso 1 1 calc R . .
C11 C 0.6832(4) 0.8842(3) -0.0409(3) 0.0414(14) Uani 1 1 d . . .
H11 H 0.7254 0.8979 -0.0761 0.050 Uiso 1 1 calc R A .
C12 C 0.7136(4) 0.8364(3) 0.0099(3) 0.0441(15) Uani 1 1 d . A .
H12 H 0.7773 0.8171 0.0102 0.053 Uiso 1 1 calc R . .
C13 C 0.6529(3) 0.8151(3) 0.0616(3) 0.0371(13) Uani 1 1 d . . .
H13 H 0.6751 0.7813 0.0969 0.045 Uiso 1 1 calc R A .
C20 C 0.3054(3) 0.8154(3) -0.0183(2) 0.0255(11) Uani 1 1 d . A .
C21 C 0.2761(3) 0.8952(3) -0.0255(3) 0.0306(12) Uani 1 1 d . . .
H21 H 0.2428 0.9211 0.0099 0.037 Uiso 1 1 calc R A .
C22 C 0.2945(4) 0.9378(3) -0.0835(3) 0.0426(14) Uani 1 1 d . A .
H22 H 0.2749 0.9928 -0.0873 0.051 Uiso 1 1 calc R . .
C23 C 0.3407(3) 0.9015(3) -0.1354(3) 0.0399(14) Uani 1 1 d . . .
H23 H 0.3523 0.9311 -0.1753 0.048 Uiso 1 1 calc R A .
C24 C 0.3705(3) 0.8226(3) -0.1301(2) 0.0345(12) Uani 1 1 d . A .
H24 H 0.4035 0.7979 -0.1662 0.041 Uiso 1 1 calc R . .
C25 C 0.3525(3) 0.7784(3) -0.0722(2) 0.0303(12) Uani 1 1 d . . .
H25 H 0.3721 0.7232 -0.0691 0.036 Uiso 1 1 calc R A .
C26 C 0.1806(3) 0.6926(3) 0.0214(2) 0.0331(12) Uani 1 1 d . A .
C27 C 0.0898(4) 0.7209(3) 0.0233(3) 0.0407(14) Uani 1 1 d . . .
H27 H 0.0776 0.7728 0.0423 0.049 Uiso 1 1 calc R A .
C28 C 0.0148(4) 0.6760(4) -0.0019(3) 0.0491(15) Uani 1 1 d . A .
H28 H -0.0480 0.6970 -0.0002 0.059 Uiso 1 1 calc R . .
C29 C 0.0314(4) 0.6015(4) -0.0291(3) 0.0577(18) Uani 1 1 d . . .
H29 H -0.0199 0.5706 -0.0467 0.069 Uiso 1 1 calc R A .
C30 C 0.1229(5) 0.5706(4) -0.0312(3) 0.0575(18) Uani 1 1 d . A .
H30 H 0.1341 0.5181 -0.0494 0.069 Uiso 1 1 calc R . .
C31 C 0.1976(4) 0.6155(4) -0.0069(3) 0.0478(15) Uani 1 1 d . . .
H31 H 0.2604 0.5948 -0.0091 0.057 Uiso 1 1 calc R A .
C32 C 0.2200(4) 0.6402(3) 0.2104(2) 0.0323(13) Uani 1 1 d . A .
C33 C 0.1674(4) 0.6544(3) 0.2695(3) 0.0368(13) Uani 1 1 d . . .
H33 H 0.1923 0.6885 0.3037 0.044 Uiso 1 1 calc R A .
C34 C 0.0809(4) 0.6189(3) 0.2767(3) 0.0511(17) Uani 1 1 d . A .
H34 H 0.0469 0.6271 0.3172 0.061 Uiso 1 1 calc R . .
C35 C 0.0404(4) 0.5710(3) 0.2271(3) 0.0463(15) Uani 1 1 d . . .
H35 H -0.0218 0.5494 0.2321 0.056 Uiso 1 1 calc R A .
C36 C 0.0929(4) 0.5554(3) 0.1704(3) 0.0435(15) Uani 1 1 d . A .
H36 H 0.0677 0.5214 0.1363 0.052 Uiso 1 1 calc R . .
C37 C 0.1832(3) 0.5897(3) 0.1631(2) 0.0311(12) Uani 1 1 d . . .
H37 H 0.2195 0.5774 0.1244 0.037 Uiso 1 1 calc R A .
C38 C 0.4009(4) 0.6433(3) 0.2720(2) 0.0311(12) Uani 1 1 d . A .
C39 C 0.4412(4) 0.5671(3) 0.2619(3) 0.0337(12) Uani 1 1 d . . .
H39 H 0.4355 0.5415 0.2195 0.040 Uiso 1 1 calc R A .
C40 C 0.4901(4) 0.5281(3) 0.3134(3) 0.0445(15) Uani 1 1 d . A .
H40 H 0.5197 0.4770 0.3055 0.053 Uiso 1 1 calc R . .
C41 C 0.4956(5) 0.5635(4) 0.3764(3) 0.0636(19) Uani 1 1 d . . .
H41 H 0.5280 0.5372 0.4120 0.076 Uiso 1 1 calc R A .
C42 C 0.4521(5) 0.6391(4) 0.3860(3) 0.0612(19) Uani 1 1 d . A .
H42 H 0.4540 0.6636 0.4290 0.073 Uiso 1 1 calc R . .
C43 C 0.4069(5) 0.6786(4) 0.3347(3) 0.0539(17) Uani 1 1 d . . .
H43 H 0.3795 0.7306 0.3422 0.065 Uiso 1 1 calc R A .
C14 C 0.5465(5) 0.7934(4) 0.2011(3) 0.0289(16) Uani 0.822(6) 1 d PD A -1
C15 C 0.5893(4) 0.7217(4) 0.2157(3) 0.0314(16) Uani 0.822(6) 1 d PD A -1
H15 H 0.5835 0.6781 0.1847 0.038 Uiso 0.822(6) 1 calc PR A -1
C16 C 0.6407(5) 0.7091(6) 0.2732(4) 0.062(2) Uani 0.822(6) 1 d PD A -1
H16 H 0.6725 0.6590 0.2810 0.074 Uiso 0.822(6) 1 calc PR A -1
C17 C 0.6447(6) 0.7712(7) 0.3195(4) 0.076(3) Uani 0.822(6) 1 d PD A -1
H17 H 0.6771 0.7633 0.3607 0.091 Uiso 0.822(6) 1 calc PR A -1
C18 C 0.6030(6) 0.8428(6) 0.3064(4) 0.075(3) Uani 0.822(6) 1 d PD A -1
H18 H 0.6077 0.8858 0.3379 0.090 Uiso 0.822(6) 1 calc PR A -1
C19 C 0.5540(5) 0.8546(5) 0.2485(4) 0.057(2) Uani 0.822(6) 1 d PD A -1
H19 H 0.5243 0.9056 0.2404 0.069 Uiso 0.822(6) 1 calc PR A -1
C14B C 0.5806(18) 0.8131(11) 0.1898(12) 0.020(7) Uiso 0.178(6) 1 d PD A -2
C15B C 0.6208(18) 0.7446(12) 0.2144(12) 0.018(8) Uiso 0.178(6) 1 d PD A -2
H15B H 0.6021 0.6939 0.1957 0.022 Uiso 0.178(6) 1 calc PR A -2
C16B C 0.6875(19) 0.7443(13) 0.2653(12) 0.033(7) Uiso 0.178(6) 1 d PD A -2
H16B H 0.7161 0.6952 0.2802 0.040 Uiso 0.178(6) 1 calc PR A -2
C17B C 0.7108(16) 0.8181(11) 0.2936(11) 0.024(6) Uiso 0.178(6) 1 d PD A -2
H17B H 0.7528 0.8211 0.3308 0.029 Uiso 0.178(6) 1 calc PR A -2
C18B C 0.6726(17) 0.8851(12) 0.2672(11) 0.034(7) Uiso 0.178(6) 1 d PD A -2
H18B H 0.6879 0.9356 0.2877 0.041 Uiso 0.178(6) 1 calc PR A -2
C19B C 0.6144(15) 0.8869(11) 0.2142(10) 0.017(6) Uiso 0.178(6) 1 d PD A -2
H19B H 0.5967 0.9369 0.1939 0.020 Uiso 0.178(6) 1 calc PR A -2

loop_
_atom_site_aniso_label
_atom_site_aniso_U_11
_atom_site_aniso_U_22
_atom_site_aniso_U_33
_atom_site_aniso_U_23
_atom_site_aniso_U_13
_atom_site_aniso_U_12
Co1 0.0303(4) 0.0146(3) 0.0220(3) -0.0010(2) 0.0127(3) 0.0020(3)
Mn1 0.0283(4) 0.0159(3) 0.0256(4) -0.0011(3) 0.0142(3) -0.0015(3)
Cl1 0.0405(8) 0.0591(9) 0.0484(9) 0.0037(7) 0.0081(7) -0.0203(7)
P1 0.0313(7) 0.0174(6) 0.0259(7) -0.0046(5) 0.0060(5) 0.0035(5)
N1 0.035(2) 0.025(2) 0.033(2) 0.0020(18) 0.0172(19) 0.0037(18)
C1 0.025(3) 0.023(3) 0.025(3) -0.001(2) 0.016(2) -0.0003(19)
Cl2 0.0497(8) 0.0339(7) 0.0348(7) 0.0043(5) 0.0070(6) 0.0087(6)
P2 0.0277(7) 0.0199(6) 0.0271(7) 0.0017(5) 0.0115(5) -0.0032(5)
N2 0.033(2) 0.022(2) 0.030(2) -0.0044(16) 0.0097(19) -0.0051(17)
C2 0.030(3) 0.013(2) 0.029(3) -0.0007(18) 0.003(2) -0.0042(19)
P3 0.0384(7) 0.0187(6) 0.0241(7) 0.0008(5) 0.0143(6) 0.0092(5)
C3 0.031(3) 0.019(2) 0.028(3) -0.0004(19) 0.012(2) 0.004(2)
C4 0.028(3) 0.025(2) 0.039(3) 0.006(2) 0.022(2) -0.001(2)
C5 0.036(3) 0.016(2) 0.027(3) -0.0003(19) 0.013(2) 0.008(2)
C6 0.060(4) 0.021(3) 0.028(3) 0.000(2) 0.018(3) 0.012(2)
C7 0.042(3) 0.016(2) 0.050(3) -0.005(2) 0.026(3) 0.009(2)
C8 0.026(3) 0.016(2) 0.032(3) -0.0052(19) 0.007(2) -0.0024(19)
C9 0.021(2) 0.026(2) 0.033(3) -0.005(2) 0.007(2) -0.004(2)
C10 0.049(3) 0.027(3) 0.036(3) -0.002(2) 0.014(3) -0.003(2)
C11 0.037(3) 0.037(3) 0.051(4) -0.003(3) 0.027(3) -0.007(2)
C12 0.026(3) 0.025(3) 0.081(4) -0.001(3) 0.012(3) 0.000(2)
C13 0.028(3) 0.034(3) 0.050(3) -0.004(2) 0.002(2) 0.003(2)
C20 0.021(2) 0.029(3) 0.027(3) 0.003(2) 0.003(2) -0.005(2)
C21 0.026(3) 0.028(3) 0.039(3) 0.000(2) 0.004(2) -0.006(2)
C22 0.037(3) 0.042(3) 0.049(4) 0.019(3) 0.001(3) 0.010(3)
C23 0.025(3) 0.056(4) 0.039(3) 0.020(3) 0.012(2) -0.007(2)
C24 0.023(3) 0.051(3) 0.030(3) 0.005(2) 0.009(2) -0.003(2)
C25 0.027(3) 0.030(3) 0.033(3) -0.003(2) 0.004(2) -0.007(2)
C26 0.033(3) 0.032(3) 0.034(3) 0.013(2) 0.009(2) -0.010(2)
C27 0.038(3) 0.026(3) 0.058(4) 0.007(2) -0.012(3) -0.001(2)
C28 0.033(3) 0.053(4) 0.062(4) 0.017(3) -0.004(3) -0.015(3)
C29 0.046(4) 0.077(5) 0.050(4) -0.002(3) 0.008(3) -0.032(3)
C30 0.056(4) 0.056(4) 0.060(4) -0.022(3) 0.005(3) -0.025(3)
C31 0.037(3) 0.059(4) 0.047(4) -0.017(3) 0.013(3) -0.017(3)
C32 0.040(3) 0.024(2) 0.033(3) 0.015(2) 0.021(2) 0.017(2)
C33 0.047(3) 0.027(3) 0.037(3) 0.008(2) 0.022(3) 0.014(2)
C34 0.051(4) 0.044(3) 0.058(4) 0.022(3) 0.041(3) 0.018(3)
C35 0.038(3) 0.040(3) 0.061(4) 0.015(3) 0.025(3) 0.008(3)
C36 0.050(4) 0.025(3) 0.056(4) 0.011(2) 0.020(3) -0.002(2)
C37 0.036(3) 0.026(3) 0.031(3) 0.004(2) 0.018(2) 0.000(2)
C38 0.044(3) 0.026(3) 0.023(3) 0.006(2) 0.011(2) 0.009(2)
C39 0.037(3) 0.032(3) 0.032(3) 0.006(2) 0.005(2) 0.009(2)
C40 0.052(4) 0.038(3) 0.043(3) 0.003(3) -0.005(3) 0.015(3)
C41 0.075(5) 0.069(4) 0.047(4) 0.011(3) -0.008(3) 0.021(4)
C42 0.086(5) 0.067(4) 0.030(3) -0.011(3) -0.012(3) 0.022(4)
C43 0.083(5) 0.049(4) 0.030(3) 0.001(3) 0.007(3) 0.023(3)
C14 0.028(4) 0.029(3) 0.030(4) -0.009(3) 0.012(3) 0.004(3)
C15 0.012(3) 0.048(4) 0.034(4) 0.004(3) 0.004(3) 0.001(3)
C16 0.027(4) 0.103(7) 0.055(5) 0.002(5) -0.004(4) 0.000(4)
C17 0.040(5) 0.146(9) 0.041(5) 0.000(6) -0.005(4) 0.002(6)
C18 0.047(5) 0.123(8) 0.056(6) -0.028(5) -0.018(4) 0.020(5)
C19 0.048(5) 0.067(5) 0.057(5) -0.030(4) -0.010(4) 0.009(4)

loop_
_geom_bond_atom_site_label_1
_geom_bond_atom_site_label_2
_geom_bond_distance
_geom_bond_site_symmetry_2
_geom_bond_publ_flag
Co1 C1 1.875(5) . ?
Co1 C2 1.894(5) 3_665 ?
Co1 P1 2.215(2) . ?
Co1 P3 2.239(2) . ?
Co1 P2 2.2875(19) . ?
Mn1 N2 2.077(4) . ?
Mn1 N1 2.083(5) . ?
Mn1 Cl1 2.308(2) . ?
Mn1 Cl2 2.336(2) . ?
P1 C14 1.804(6) . ?
P1 C8 1.823(5) . ?
P1 C5 1.845(4) . ?
P1 C14B 1.94(2) . ?
N1 C1 1.149(6) . ?
P2 C26 1.832(5) . ?
P2 C20 1.836(5) . ?
P2 C4 1.844(5) . ?
N2 C2 1.150(5) . ?
C2 Co1 1.894(5) 3_665 ?
P3 C38 1.828(5) . ?
P3 C32 1.837(5) . ?
P3 C6 1.841(5) . ?
C3 C6 1.536(7) . ?
C3 C5 1.538(6) . ?
C3 C7 1.541(6) . ?
C3 C4 1.551(7) . ?
C4 H4A 0.9900 . ?
C4 H4B 0.9900 . ?
C5 H5A 0.9900 . ?
C5 H5B 0.9900 . ?
C6 H6A 0.9900 . ?
C6 H6B 0.9900 . ?
C7 H7A 0.9800 . ?
C7 H7B 0.9800 . ?
C7 H7C 0.9800 . ?
C8 C13 1.388(7) . ?
C8 C9 1.410(7) . ?
C9 C10 1.383(6) . ?
C9 H9 0.9500 . ?
C10 C11 1.373(7) . ?
C10 H10 0.9500 . ?
C11 C12 1.354(8) . ?
C11 H11 0.9500 . ?
C12 C13 1.387(7) . ?
C12 H12 0.9500 . ?
C13 H13 0.9500 . ?
C20 C21 1.383(7) . ?
C20 C25 1.406(6) . ?
C21 C22 1.380(7) . ?
C21 H21 0.9500 . ?
C22 C23 1.363(7) . ?
C22 H22 0.9500 . ?
C23 C24 1.367(7) . ?
C23 H23 0.9500 . ?
C24 C25 1.392(7) . ?
C24 H24 0.9500 . ?
C25 H25 0.9500 . ?
C26 C27 1.361(7) . ?
C26 C31 1.409(7) . ?
C27 C28 1.382(8) . ?
C27 H27 0.9500 . ?
C28 C29 1.361(9) . ?
C28 H28 0.9500 . ?
C29 C30 1.386(9) . ?
C29 H29 0.9500 . ?
C30 C31 1.373(8) . ?
C30 H30 0.9500 . ?
C31 H31 0.9500 . ?
C32 C37 1.361(7) . ?
C32 C33 1.414(6) . ?
C33 C34 1.359(8) . ?
C33 H33 0.9500 . ?
C34 C35 1.388(9) . ?
C34 H34 0.9500 . ?
C35 C36 1.378(7) . ?
C35 H35 0.9500 . ?
C36 C37 1.398(7) . ?
C36 H36 0.9500 . ?
C37 H37 0.9500 . ?
C38 C43 1.385(7) . ?
C38 C39 1.390(7) . ?
C39 C40 1.395(7) . ?
C39 H39 0.9500 . ?
C40 C41 1.389(8) . ?
C40 H40 0.9500 . ?
C41 C42 1.398(9) . ?
C41 H41 0.9500 . ?
C42 C43 1.369(8) . ?
C42 H42 0.9500 . ?
C43 H43 0.9500 . ?
C14 C15 1.355(8) . ?
C14 C19 1.387(9) . ?
C15 C16 1.374(9) . ?
C15 H15 0.9500 . ?
C16 C17 1.379(12) . ?
C16 H16 0.9500 . ?
C17 C18 1.341(12) . ?
C17 H17 0.9500 . ?
C18 C19 1.361(11) . ?
C18 H18 0.9500 . ?
C19 H19 0.9500 . ?
C14B C15B 1.352(17) . ?
C14B C19B 1.392(18) . ?
C15B C16B 1.384(18) . ?
C15B H15B 0.9500 . ?
C16B C17B 1.378(19) . ?
C16B H16B 0.9500 . ?
C17B C18B 1.335(19) . ?
C17B H17B 0.9500 . ?
C18B C19B 1.340(19) . ?
C18B H18B 0.9500 . ?
C19B H19B 0.9500 . ?
